data_7017489
loop_
_publ_author_name
'Voloshin, Y. Z.'
'Belaya, I. G.'
'Belov, A. S.'
'Platonov, V. E.'
'Maksimov, A. M.'
'Vologzhanina, A. V.'
'Starikova, Z. A.'
'Dolganov, A. V.'
'Novikov, V. V.'
'Bubnov, Y. N.'

_publ_section_title
;
 Formation of the second superhydrophobic shell around an encapsulated
 metal ion: synthesis, X-ray structure and electrochemical study of the
 clathrochelate and bis-clathrochelate iron(II) and cobalt(II, III)
 dioximates with ribbed perfluoroarylsulfide substituents.
;
_journal_issue 3
_journal_name_full 'Dalton transactions (Cambridge, England : 2003)'
_journal_page_first 737
_journal_page_last 746
_journal_paper_doi 10.1039/c1dt10500k
_journal_volume 41
_journal_year 2012
_chemical_formula_moiety 'C56 H18 B2 Co F42 N6 O6 S6'
_chemical_formula_sum 'C56 H18 B2 Co F42 N6 O6 S6'
_chemical_formula_weight 1941.67
_chemical_name_systematic
;
?
;
_space_group_IT_number 15
_symmetry_cell_setting monoclinic
_symmetry_space_group_name_Hall '-C 2yc'
_symmetry_space_group_name_H-M 'C 1 2/c 1'
_atom_sites_solution_hydrogens geom
_atom_sites_solution_primary direct
_atom_sites_solution_secondary difmap
_audit_creation_method SHELXL-97
_cell_angle_alpha 90.00
_cell_angle_beta 120.078(2)
_cell_angle_gamma 90.00
_cell_formula_units_Z 4
_cell_length_a 34.891(2)
_cell_length_b 8.0944(5)
_cell_length_c 27.1775(18)
_cell_measurement_reflns_used 8168
_cell_measurement_temperature 100(2)
_cell_measurement_theta_max 29.72
_cell_measurement_theta_min 2.61
_cell_volume 6642.0(7)
_computing_cell_refinement 'APEX2 (Bruker, 2005)'
_computing_data_collection 'APEX2 (Bruker, 2005)'
_computing_data_reduction 'APEX2 (Bruker, 2005)'
_computing_molecular_graphics 'SHELXTL ver. 5.1 (Sheldrick, 2008)'
_computing_publication_material 'SHELXTL ver. 5.1 (Sheldrick, 2008)'
_computing_structure_refinement 'SHELXTL ver. 5.1 (Sheldrick, 2008)'
_computing_structure_solution 'SHELXTL ver. 5.1 (Sheldrick, 2008)'
_diffrn_ambient_temperature 100(2)
_diffrn_measured_fraction_theta_full 0.997
_diffrn_measured_fraction_theta_max 0.997
_diffrn_measurement_device_type 'Bruker APEX II CCD area detector'
_diffrn_measurement_method '\w scans'
_diffrn_radiation_monochromator graphite
_diffrn_radiation_source 'fine-focus sealed tube'
_diffrn_radiation_type MoK\a
_diffrn_radiation_wavelength 0.71073
_diffrn_reflns_av_R_equivalents 0.0388
_diffrn_reflns_av_sigmaI/netI 0.0308
_diffrn_reflns_limit_h_max 45
_diffrn_reflns_limit_h_min -46
_diffrn_reflns_limit_k_max 10
_diffrn_reflns_limit_k_min -10
_diffrn_reflns_limit_l_max 35
_diffrn_reflns_limit_l_min -35
_diffrn_reflns_number 35678
_diffrn_reflns_theta_full 28.00
_diffrn_reflns_theta_max 28.00
_diffrn_reflns_theta_min 1.57
_diffrn_standards_number 0
_exptl_absorpt_coefficient_mu 0.623
_exptl_absorpt_correction_T_max 0.8855
_exptl_absorpt_correction_T_min 0.7256
_exptl_absorpt_correction_type multi-scan
_exptl_absorpt_process_details 'SADABS (Sheldrick, 1998)'
_exptl_crystal_colour red
_exptl_crystal_density_diffrn 1.942
_exptl_crystal_density_method 'not measured'
_exptl_crystal_description needle
_exptl_crystal_F_000 3820
_exptl_crystal_size_max 0.55
_exptl_crystal_size_mid 0.25
_exptl_crystal_size_min 0.20
_refine_diff_density_max 1.985
_refine_diff_density_min -1.527
_refine_diff_density_rms 0.119
_refine_ls_extinction_method none
_refine_ls_goodness_of_fit_ref 1.080
_refine_ls_hydrogen_treatment constr
_refine_ls_matrix_type full
_refine_ls_number_parameters 528
_refine_ls_number_reflns 7993
_refine_ls_number_restraints 12
_refine_ls_restrained_S_all 1.089
_refine_ls_R_factor_all 0.0787
_refine_ls_R_factor_gt 0.0643
_refine_ls_shift/su_max 0.007
_refine_ls_shift/su_mean 0.000
_refine_ls_structure_factor_coef Fsqd
_refine_ls_weighting_details 'calc w=1/[\s^2^(Fo^2^)+(0.0380P)^2^+70.0000P] where P=(Fo^2^+2Fc^2^)/3'
_refine_ls_weighting_scheme calc
_refine_ls_wR_factor_gt 0.1398
_refine_ls_wR_factor_ref 0.1482
_reflns_number_gt 6466
_reflns_number_total 7993
_reflns_threshold_expression I>2\s(I)
_cod_data_source_file c1dt10500k.txt
_cod_data_source_block 6
_cod_depositor_comments
;
The following automatic conversions were performed:

'_symmetry_cell_setting' value 'Monoclinic' changed to 'monoclinic'
according to /home/saulius/struct/CIF-dictionaries/cif_core.dic
dictionary named 'cif_core.dic' version 2.4.1 from 2010-06-29.

Automatic conversion script
Id: cif_fix_values 1715 2011-07-08 13:25:40Z adriana 
;
_cod_original_cell_volume 6641.9(7)
_cod_original_sg_symbol_H-M 'C 2/c'
_cod_database_code 7017489

loop_
_symmetry_equiv_pos_as_xyz
'x, y, z'
'-x, y, -z+1/2'
'x+1/2, y+1/2, z'
'-x+1/2, y+1/2, -z+1/2'
'-x, -y, -z'
'x, -y, z-1/2'
'-x+1/2, -y+1/2, -z'
'x+1/2, -y+1/2, z-1/2'

loop_
_atom_site_label
_atom_site_type_symbol
_atom_site_fract_x
_atom_site_fract_y
_atom_site_fract_z
_atom_site_U_iso_or_equiv
_atom_site_adp_type
_atom_site_occupancy
_atom_site_symmetry_multiplicity
_atom_site_calc_flag
_atom_site_refinement_flags
Co1 Co 0.0000 0.87702(8) 0.2500 0.01215(14) Uani 1 2 d S
S1 S 0.13576(3) 1.08154(11) 0.35512(4) 0.01858(19) Uani 1 1 d .
S2 S 0.08533(3) 1.02909(11) 0.43105(4) 0.01784(18) Uani 1 1 d .
S3 S 0.04401(4) 0.34266(12) 0.24224(5) 0.0269(2) Uani 1 1 d .
O1 O 0.07721(8) 0.9394(3) 0.24034(10) 0.0172(5) Uani 1 1 d .
O2 O -0.00693(8) 0.9433(3) 0.35068(10) 0.0166(5) Uani 1 1 d .
O3 O 0.04287(8) 0.6784(3) 0.19417(11) 0.0168(5) Uani 1 1 d .
N1 N 0.05951(9) 0.9329(4) 0.27471(12) 0.0143(6) Uani 1 1 d .
N2 N 0.01787(9) 0.9583(4) 0.32534(12) 0.0146(6) Uani 1 1 d .
N3 N 0.01559(9) 0.6649(4) 0.21651(12) 0.0148(6) Uani 1 1 d .
B1 B 0.05005(13) 0.8539(5) 0.18339(17) 0.0160(7) Uani 1 1 d .
F1 F 0.12970(7) 0.6991(3) 0.34290(10) 0.0262(5) Uani 1 1 d .
F2 F 0.18435(9) 0.5063(3) 0.33030(11) 0.0345(6) Uani 1 1 d .
F3 F 0.26177(9) 0.9752(4) 0.32133(13) 0.0414(7) Uani 1 1 d .
F4 F 0.20553(8) 1.1686(3) 0.33258(11) 0.0319(6) Uani 1 1 d .
F5 F 0.2505(2) 0.4674(6) 0.3164(3) 0.0495(12) Uiso 0.50 1 d PD
F6 F 0.29240(17) 0.5932(8) 0.3720(2) 0.0453(11) Uiso 0.50 1 d PD
F7 F 0.2673(3) 0.6660(10) 0.2814(3) 0.0448(10) Uiso 0.50 1 d P
F5' F 0.2393(2) 0.4880(7) 0.2919(3) 0.0495(12) Uiso 0.50 1 d PD
F6' F 0.29827(17) 0.6539(8) 0.3689(2) 0.0453(11) Uiso 0.50 1 d PD
F7' F 0.2745(3) 0.6995(9) 0.2894(3) 0.0448(10) Uiso 0.50 1 d PD
F8 F 0.06742(7) 0.6668(3) 0.40138(10) 0.0280(5) Uani 1 1 d .
F9 F 0.12555(8) 0.4203(3) 0.43765(11) 0.0338(6) Uani 1 1 d .
F10 F 0.24054(7) 0.7989(3) 0.54720(10) 0.0258(5) Uani 1 1 d .
F11 F 0.18237(7) 1.0419(3) 0.51060(10) 0.0258(5) Uani 1 1 d .
F12 F 0.21008(9) 0.3652(3) 0.46685(11) 0.0388(7) Uani 1 1 d .
F13 F 0.20958(9) 0.3564(3) 0.54562(12) 0.0366(6) Uani 1 1 d .
F14 F 0.25864(7) 0.4994(3) 0.53930(10) 0.0279(5) Uani 1 1 d .
F15 F -0.03172(8) 0.3427(3) 0.12332(13) 0.0397(7) Uani 1 1 d .
F16 F -0.02919(11) 0.3042(4) 0.02827(12) 0.0602(10) Uani 1 1 d .
F17 F 0.12715(11) 0.2878(5) 0.13587(15) 0.0568(9) Uani 1 1 d .
F18 F 0.12345(8) 0.3265(4) 0.23004(11) 0.0388(6) Uani 1 1 d .
C1 C 0.08329(11) 0.9920(4) 0.32607(15) 0.0154(7) Uani 1 1 d .
C2 C 0.05980(11) 0.9929(4) 0.35742(14) 0.0149(6) Uani 1 1 d .
C3 C 0.01363(12) 0.5227(4) 0.23613(15) 0.0171(7) Uani 1 1 d .
C4 C 0.16549(11) 0.9405(5) 0.33724(15) 0.0185(7) Uani 1 1 d .
C5 C 0.16131(12) 0.7706(5) 0.33598(15) 0.0208(7) Uani 1 1 d .
C6 C 0.18989(13) 0.6687(5) 0.32895(16) 0.0250(8) Uani 1 1 d .
C7 C 0.22430(13) 0.7338(6) 0.32301(17) 0.0284(9) Uani 1 1 d .
C8 C 0.22850(13) 0.9040(6) 0.32422(17) 0.0283(9) Uani 1 1 d .
C9 C 0.19935(13) 1.0059(5) 0.33025(17) 0.0240(8) Uani 1 1 d .
C10 C 0.25902(12) 0.6275(5) 0.32031(15) 0.0400(11) Uani 1 1 d D
C11 C 0.11004(12) 0.7015(5) 0.43707(16) 0.0203(7) Uani 1 1 d .
C12 C 0.12321(12) 0.8625(5) 0.45401(14) 0.0176(7) Uani 1 1 d .
C13 C 0.16786(12) 0.8896(5) 0.49181(15) 0.0195(7) Uani 1 1 d .
C14 C 0.19795(12) 0.7614(5) 0.51061(15) 0.0195(7) Uani 1 1 d .
C15 C 0.18510(12) 0.6005(5) 0.49259(16) 0.0200(7) Uani 1 1 d .
C16 C 0.14023(12) 0.5736(5) 0.45564(16) 0.0217(8) Uani 1 1 d .
C17 C 0.21618(13) 0.4546(5) 0.51103(17) 0.0244(8) Uani 1 1 d .
C18 C 0.04577(12) 0.3392(4) 0.17874(16) 0.0187(7) Uani 1 1 d .
C19 C 0.00784(13) 0.3335(5) 0.12621(18) 0.0250(8) Uani 1 1 d .
C20 C 0.00933(16) 0.3136(6) 0.07719(18) 0.0354(10) Uani 1 1 d .
C21 C 0.04958(19) 0.2993(6) 0.0789(2) 0.0398(11) Uani 1 1 d .
C22 C 0.08751(16) 0.3045(6) 0.1312(2) 0.0331(10) Uani 1 1 d .
C23 C 0.08594(13) 0.3243(5) 0.18062(17) 0.0237(8) Uani 1 1 d .
C24 C 0.05071(18) 0.2662(6) 0.0240(2) 0.068(2) Uani 1 1 d D
C25 C 0.07610(12) 0.8597(5) 0.14981(16) 0.0207(7) Uani 1 1 d .
H25A H 0.0577 0.8059 0.1124 0.025 Uiso 1 1 calc R
H25B H 0.0799 0.9768 0.1426 0.025 Uiso 1 1 calc R
C26 C 0.12121(15) 0.7782(7) 0.1789(2) 0.0395(12) Uani 1 1 d .
H26A H 0.1379 0.8191 0.2185 0.047 Uiso 1 1 calc R
H26B H 0.1170 0.6578 0.1806 0.047 Uiso 1 1 calc R
C27 C 0.14910(16) 0.8056(8) 0.1514(2) 0.0460(13) Uani 1 1 d .
H27A H 0.1546 0.9257 0.1517 0.055 Uiso 1 1 calc R
H27B H 0.1782 0.7518 0.1754 0.055 Uiso 1 1 calc R
C28 C 0.1311(2) 0.7461(13) 0.0937(3) 0.084(3) Uani 1 1 d .
H28A H 0.1529 0.7623 0.0815 0.126 Uiso 1 1 calc R
H28B H 0.1041 0.8074 0.0684 0.126 Uiso 1 1 calc R
H28C H 0.1242 0.6282 0.0922 0.126 Uiso 1 1 calc R
F19 F 0.0799(3) 0.3774(11) 0.0238(4) 0.0789(17) Uiso 0.50 1 d PD
F20 F 0.0747(3) 0.1313(9) 0.0301(4) 0.0737(16) Uiso 0.50 1 d PD
F21 F 0.0187(3) 0.3512(14) -0.0188(4) 0.0832(18) Uiso 0.50 1 d PD
F19' F 0.0897(2) 0.2813(13) 0.0294(4) 0.0789(17) Uiso 0.50 1 d PD
F20' F 0.0353(3) 0.1124(8) 0.0062(3) 0.0737(16) Uiso 0.50 1 d PD
F21' F 0.0142(3) 0.3070(14) -0.0232(4) 0.0832(18) Uiso 0.50 1 d PD

loop_
_atom_site_aniso_label
_atom_site_aniso_U_11
_atom_site_aniso_U_22
_atom_site_aniso_U_33
_atom_site_aniso_U_23
_atom_site_aniso_U_13
_atom_site_aniso_U_12
Co1 0.0119(3) 0.0115(3) 0.0132(3) 0.000 0.0063(2) 0.000
S1 0.0138(4) 0.0171(4) 0.0219(4) -0.0033(3) 0.0068(3) -0.0028(3)
S2 0.0182(4) 0.0173(4) 0.0148(4) -0.0021(3) 0.0058(3) 0.0018(3)
S3 0.0449(6) 0.0167(4) 0.0327(5) 0.0081(4) 0.0297(5) 0.0124(4)
O1 0.0154(12) 0.0211(13) 0.0182(12) -0.0008(10) 0.0107(10) -0.0026(10)
O2 0.0156(12) 0.0196(12) 0.0168(12) -0.0018(10) 0.0098(10) 0.0000(10)
O3 0.0201(12) 0.0153(12) 0.0218(12) -0.0003(10) 0.0155(11) 0.0005(10)
N1 0.0152(13) 0.0122(13) 0.0169(14) 0.0012(11) 0.0091(12) 0.0017(11)
N2 0.0154(14) 0.0126(13) 0.0167(14) -0.0013(11) 0.0087(12) -0.0002(11)
N3 0.0157(14) 0.0153(14) 0.0158(13) -0.0007(11) 0.0098(12) -0.0008(11)
B1 0.0148(17) 0.0175(18) 0.0166(18) -0.0010(15) 0.0085(15) -0.0013(14)
F1 0.0249(12) 0.0182(11) 0.0374(13) 0.0013(10) 0.0171(11) -0.0008(9)
F2 0.0350(14) 0.0228(12) 0.0429(15) -0.0029(11) 0.0175(12) 0.0063(10)
F3 0.0289(13) 0.0524(18) 0.0549(17) 0.0069(14) 0.0299(13) 0.0025(12)
F4 0.0238(12) 0.0267(13) 0.0458(15) 0.0054(11) 0.0178(11) -0.0038(10)
F8 0.0134(10) 0.0211(11) 0.0336(13) -0.0014(10) -0.0001(9) -0.0032(9)
F9 0.0224(12) 0.0146(11) 0.0462(15) -0.0035(10) 0.0037(11) -0.0031(9)
F10 0.0140(10) 0.0264(12) 0.0241(11) -0.0011(9) -0.0002(9) -0.0015(9)
F11 0.0232(11) 0.0167(11) 0.0256(11) -0.0057(9) 0.0035(9) -0.0036(9)
F12 0.0315(14) 0.0353(15) 0.0334(14) -0.0087(12) 0.0041(11) 0.0135(12)
F13 0.0340(14) 0.0241(13) 0.0480(16) 0.0174(12) 0.0178(12) 0.0056(11)
F14 0.0164(11) 0.0248(12) 0.0330(13) 0.0043(10) 0.0052(10) 0.0027(9)
F15 0.0200(12) 0.0302(14) 0.0592(18) 0.0009(13) 0.0125(12) -0.0017(10)
F16 0.062(2) 0.053(2) 0.0280(15) -0.0032(14) -0.0062(14) -0.0103(16)
F17 0.0553(19) 0.068(2) 0.078(2) 0.0089(19) 0.0569(19) 0.0171(17)
F18 0.0209(12) 0.0512(17) 0.0346(14) 0.0002(13) 0.0068(11) 0.0039(12)
C1 0.0133(15) 0.0116(15) 0.0183(16) 0.0002(13) 0.0056(13) -0.0001(12)
C2 0.0145(15) 0.0131(15) 0.0143(15) -0.0003(12) 0.0051(13) 0.0010(12)
C3 0.0212(17) 0.0126(16) 0.0199(16) -0.0018(13) 0.0122(15) 0.0011(13)
C4 0.0144(16) 0.0227(18) 0.0148(16) 0.0003(14) 0.0048(13) 0.0032(14)
C5 0.0162(17) 0.0240(19) 0.0180(17) 0.0015(14) 0.0054(14) 0.0018(14)
C6 0.0237(19) 0.025(2) 0.0183(17) -0.0022(15) 0.0044(15) 0.0056(16)
C7 0.0220(19) 0.039(2) 0.0210(18) -0.0013(17) 0.0083(16) 0.0076(17)
C8 0.0187(18) 0.043(3) 0.0251(19) 0.0041(18) 0.0126(16) 0.0020(17)
C9 0.0184(18) 0.028(2) 0.0225(18) 0.0027(16) 0.0079(15) -0.0004(15)
C10 0.032(2) 0.053(3) 0.037(2) 0.001(2) 0.018(2) 0.014(2)
C11 0.0142(16) 0.0197(18) 0.0207(17) 0.0009(14) 0.0040(14) -0.0007(14)
C12 0.0182(17) 0.0178(17) 0.0137(15) 0.0019(13) 0.0057(14) 0.0018(14)
C13 0.0206(17) 0.0173(17) 0.0167(16) -0.0023(14) 0.0064(14) -0.0021(14)
C14 0.0149(16) 0.0235(18) 0.0150(16) 0.0009(14) 0.0037(14) -0.0020(14)
C15 0.0172(17) 0.0195(18) 0.0195(17) 0.0026(14) 0.0063(14) 0.0009(14)
C16 0.0194(17) 0.0154(17) 0.0240(18) -0.0007(14) 0.0061(15) -0.0027(14)
C17 0.0193(18) 0.0206(18) 0.0244(19) 0.0029(15) 0.0044(15) 0.0014(15)
C18 0.0249(18) 0.0129(16) 0.0224(17) -0.0008(13) 0.0149(15) 0.0012(14)
C19 0.0223(19) 0.0157(18) 0.032(2) -0.0006(15) 0.0103(17) -0.0003(14)
C20 0.044(3) 0.025(2) 0.022(2) -0.0012(17) 0.0053(19) -0.0020(19)
C21 0.069(3) 0.028(2) 0.030(2) -0.0005(19) 0.030(2) 0.003(2)
C22 0.041(2) 0.029(2) 0.046(3) 0.0021(19) 0.035(2) 0.0075(19)
C23 0.0226(19) 0.0229(19) 0.0257(19) 0.0011(15) 0.0122(16) 0.0027(15)
C24 0.111(6) 0.043(3) 0.053(4) 0.000(3) 0.042(4) 0.016(4)
C25 0.0219(18) 0.0233(18) 0.0214(17) 0.0012(15) 0.0143(15) -0.0005(15)
C26 0.030(2) 0.061(3) 0.036(2) 0.012(2) 0.023(2) 0.013(2)
C27 0.031(2) 0.067(4) 0.051(3) 0.008(3) 0.028(2) 0.004(2)
C28 0.058(4) 0.153(8) 0.064(4) -0.021(5) 0.048(4) -0.001(5)

loop_
_atom_type_symbol
_atom_type_description
_atom_type_scat_dispersion_real
_atom_type_scat_dispersion_imag
_atom_type_scat_source
C C 0.0033 0.0016 'International Tables Vol C Tables 4.2.6.8 and 6.1.1.4'
H H 0.0000 0.0000 'International Tables Vol C Tables 4.2.6.8 and 6.1.1.4'
B B 0.0013 0.0007 'International Tables Vol C Tables 4.2.6.8 and 6.1.1.4'
N N 0.0061 0.0033 'International Tables Vol C Tables 4.2.6.8 and 6.1.1.4'
O O 0.0106 0.0060 'International Tables Vol C Tables 4.2.6.8 and 6.1.1.4'
F F 0.0171 0.0103 'International Tables Vol C Tables 4.2.6.8 and 6.1.1.4'
S S 0.1246 0.1234 'International Tables Vol C Tables 4.2.6.8 and 6.1.1.4'
Co Co 0.3494 0.9721 'International Tables Vol C Tables 4.2.6.8 and 6.1.1.4'

loop_
_geom_angle_atom_site_label_1
_geom_angle_atom_site_label_2
_geom_angle_atom_site_label_3
_geom_angle
_geom_angle_site_symmetry_1
_geom_angle_site_symmetry_3
N1 Co1 N1 152.29(18) . 2
N1 Co1 N2 80.12(12) . .
N1 Co1 N2 90.49(12) 2 .
N1 Co1 N2 90.49(12) . 2
N1 Co1 N2 80.12(12) 2 2
N2 Co1 N2 140.20(18) . 2
N1 Co1 N3 120.66(12) . 2
N1 Co1 N3 82.81(12) 2 2
N2 Co1 N3 80.68(12) . 2
N2 Co1 N3 135.14(12) 2 2
N1 Co1 N3 82.81(12) . .
N1 Co1 N3 120.66(12) 2 .
N2 Co1 N3 135.14(12) . .
N2 Co1 N3 80.68(12) 2 .
N3 Co1 N3 73.11(15) 2 .
C1 S1 C4 103.57(17) . .
C2 S2 C12 97.89(16) . .
C18 S3 C3 103.67(17) . .
N1 O1 B1 114.7(3) . .
N2 O2 B1 115.4(3) . 2
N3 O3 B1 112.7(3) . .
C1 N1 O1 117.3(3) . .
C1 N1 Co1 117.6(2) . .
O1 N1 Co1 124.3(2) . .
C2 N2 O2 117.9(3) . .
C2 N2 Co1 116.1(2) . .
O2 N2 Co1 124.0(2) . .
C3 N3 O3 116.8(3) . .
C3 N3 Co1 117.7(2) . .
O3 N3 Co1 120.5(2) . .
O3 B1 O2 111.4(3) . 2
O3 B1 O1 108.3(3) . .
O2 B1 O1 109.3(3) 2 .
O3 B1 C25 110.0(3) . .
O2 B1 C25 108.6(3) 2 .
O1 B1 C25 109.3(3) . .
F5' F5 C10 79.2(6) . .
F6' F6 C10 81.4(6) . .
F5 F5' C10 74.7(6) . .
F6 F6' C10 74.9(6) . .
N1 C1 C2 112.8(3) . .
N1 C1 S1 126.6(3) . .
C2 C1 S1 120.4(3) . .
N2 C2 C1 112.4(3) . .
N2 C2 S2 123.7(3) . .
C1 C2 S2 123.8(3) . .
N3 C3 C3 113.1(2) . 2
N3 C3 S3 128.8(3) . .
C3 C3 S3 117.53(17) 2 .
C5 C4 C9 117.5(4) . .
C5 C4 S1 125.5(3) . .
C9 C4 S1 116.6(3) . .
F1 C5 C6 117.7(4) . .
F1 C5 C4 120.7(3) . .
C6 C5 C4 121.6(4) . .
F2 C6 C5 117.5(4) . .
F2 C6 C7 121.5(4) . .
C5 C6 C7 121.0(4) . .
C8 C7 C6 117.5(4) . .
C8 C7 C10 119.2(4) . .
C6 C7 C10 123.1(4) . .
F3 C8 C9 117.6(4) . .
F3 C8 C7 120.9(4) . .
C9 C8 C7 121.4(4) . .
F4 C9 C8 119.0(4) . .
F4 C9 C4 119.9(4) . .
C8 C9 C4 121.0(4) . .
F7 C10 F5 108.1(6) . .
F7 C10 F6 119.2(6) . .
F5 C10 F6 85.6(5) . .
F7 C10 F7' 15.5(6) . .
F5 C10 F7' 121.4(6) . .
F6 C10 F7' 109.8(5) . .
F7 C10 F5' 89.6(5) . .
F5 C10 F5' 26.0(4) . .
F6 C10 F5' 110.9(5) . .
F7' C10 F5' 104.8(5) . .
F7 C10 F6' 103.4(5) . .
F5 C10 F6' 108.0(5) . .
F6 C10 F6' 23.8(4) . .
F7' C10 F6' 90.8(5) . .
F5' C10 F6' 131.6(5) . .
F7 C10 C7 114.9(5) . .
F5 C10 C7 114.0(5) . .
F6 C10 C7 111.4(4) . .
F7' C10 C7 111.5(5) . .
F5' C10 C7 108.2(4) . .
F6' C10 C7 107.7(4) . .
F8 C11 C16 118.4(3) . .
F8 C11 C12 120.2(3) . .
C16 C11 C12 121.4(3) . .
C11 C12 C13 117.2(3) . .
C11 C12 S2 122.5(3) . .
C13 C12 S2 120.3(3) . .
F11 C13 C14 118.8(3) . .
F11 C13 C12 120.0(3) . .
C14 C13 C12 121.3(3) . .
F10 C14 C13 117.3(3) . .
F10 C14 C15 121.0(3) . .
C13 C14 C15 121.7(3) . .
C14 C15 C16 116.8(3) . .
C14 C15 C17 124.6(3) . .
C16 C15 C17 118.6(3) . .
F9 C16 C11 118.7(3) . .
F9 C16 C15 119.7(3) . .
C11 C16 C15 121.6(3) . .
F12 C17 F14 107.4(3) . .
F12 C17 F13 107.9(3) . .
F14 C17 F13 106.9(3) . .
F12 C17 C15 111.4(3) . .
F14 C17 C15 112.6(3) . .
F13 C17 C15 110.5(3) . .
C19 C18 C23 117.7(4) . .
C19 C18 S3 122.0(3) . .
C23 C18 S3 119.9(3) . .
F15 C19 C20 119.2(4) . .
F15 C19 C18 118.9(4) . .
C20 C19 C18 121.8(4) . .
F16 C20 C19 117.7(5) . .
F16 C20 C21 121.7(4) . .
C19 C20 C21 120.6(4) . .
C22 C21 C20 117.9(4) . .
C22 C21 C24 122.0(5) . .
C20 C21 C24 120.0(5) . .
F17 C22 C21 120.9(4) . .
F17 C22 C23 117.7(4) . .
C21 C22 C23 121.5(4) . .
F18 C23 C22 119.2(4) . .
F18 C23 C18 120.3(4) . .
C22 C23 C18 120.5(4) . .
F19' C24 F21' 122.1(9) . .
F19' C24 F21 114.9(8) . .
F21' C24 F21 16.7(9) . .
F19' C24 F20 60.5(6) . .
F21' C24 F20 124.4(8) . .
F21 C24 F20 136.9(8) . .
F19' C24 F20' 109.5(7) . .
F21' C24 F20' 82.2(7) . .
F21 C24 F20' 98.9(8) . .
F20 C24 F20' 53.1(5) . .
F19' C24 F19 36.4(5) . .
F21' C24 F19 101.0(8) . .
F21 C24 F19 87.4(7) . .
F20 C24 F19 96.8(7) . .
F20' C24 F19 140.7(7) . .
F19' C24 C21 114.2(6) . .
F21' C24 C21 114.8(8) . .
F21 C24 C21 109.9(7) . .
F20 C24 C21 110.0(5) . .
F20' C24 C21 108.1(6) . .
F19 C24 C21 105.8(6) . .
C26 C25 B1 115.7(3) . .
C26 C25 H25A 108.3 . .
B1 C25 H25A 108.3 . .
C26 C25 H25B 108.3 . .
B1 C25 H25B 108.3 . .
H25A C25 H25B 107.4 . .
C27 C26 C25 115.9(4) . .
C27 C26 H26A 108.3 . .
C25 C26 H26A 108.3 . .
C27 C26 H26B 108.3 . .
C25 C26 H26B 108.3 . .
H26A C26 H26B 107.4 . .
C28 C27 C26 116.7(5) . .
C28 C27 H27A 108.1 . .
C26 C27 H27A 108.1 . .
C28 C27 H27B 108.1 . .
C26 C27 H27B 108.1 . .
H27A C27 H27B 107.3 . .
C27 C28 H28A 109.5 . .
C27 C28 H28B 109.5 . .
H28A C28 H28B 109.5 . .
C27 C28 H28C 109.5 . .
H28A C28 H28C 109.5 . .
H28B C28 H28C 109.5 . .
F19' F19 C24 67.8(5) . .
F20' F20 F19' 117.6(6) . .
F20' F20 C24 64.0(4) . .
F19' F20 C24 58.4(4) . .
F19 F19' C24 75.8(5) . .
F19 F19' F20 136.7(7) . .
C24 F19' F20 61.1(4) . .
F20 F20' C24 63.0(4) . .
F20 F20' F21' 103.8(6) . .
C24 F20' F21' 48.3(4) . .
C24 F21' F20' 49.5(4) . .

loop_
_geom_bond_atom_site_label_1
_geom_bond_atom_site_label_2
_geom_bond_distance
_geom_bond_site_symmetry_2
Co1 N1 1.889(3) .
Co1 N1 1.889(3) 2
Co1 N2 1.932(3) .
Co1 N2 1.932(3) 2
Co1 N3 2.138(3) 2
Co1 N3 2.138(3) .
S1 C1 1.747(3) .
S1 C4 1.766(4) .
S2 C2 1.760(3) .
S2 C12 1.768(4) .
S3 C18 1.757(4) .
S3 C3 1.760(4) .
O1 N1 1.354(4) .
O1 B1 1.518(5) .
O2 N2 1.354(4) .
O2 B1 1.500(5) 2
O3 N3 1.366(4) .
O3 B1 1.497(5) .
N1 C1 1.306(4) .
N2 C2 1.304(4) .
N3 C3 1.285(5) .
B1 O2 1.500(5) 2
B1 C25 1.579(5) .
F1 C5 1.340(4) .
F2 C6 1.332(5) .
F3 C8 1.333(5) .
F4 C9 1.331(5) .
F5 F5' 0.602(8) .
F5 C10 1.322(5) .
F6 F6' 0.554(9) .
F6 C10 1.329(3) .
F7 C10 1.265(9) .
F5' C10 1.346(4) .
F6' C10 1.361(4) .
F7' C10 1.339(5) .
F8 C11 1.336(4) .
F9 C16 1.338(4) .
F10 C14 1.345(4) .
F11 C13 1.333(4) .
F12 C17 1.324(5) .
F13 C17 1.336(5) .
F14 C17 1.333(4) .
F15 C19 1.345(5) .
F16 C20 1.337(5) .
F17 C22 1.331(5) .
F18 C23 1.325(5) .
C1 C2 1.448(5) .
C3 C3 1.481(7) 2
C4 C5 1.382(5) .
C4 C9 1.391(5) .
C5 C6 1.379(5) .
C6 C7 1.392(6) .
C7 C8 1.384(7) .
C7 C10 1.517(6) .
C8 C9 1.381(6) .
C11 C16 1.380(5) .
C11 C12 1.382(5) .
C12 C13 1.388(5) .
C13 C14 1.379(5) .
C14 C15 1.385(5) .
C15 C16 1.390(5) .
C15 C17 1.509(5) .
C18 C19 1.378(5) .
C18 C23 1.382(5) .
C19 C20 1.369(6) .
C20 C21 1.386(7) .
C21 C22 1.373(7) .
C21 C24 1.536(7) .
C22 C23 1.381(6) .
C24 F19' 1.299(5) .
C24 F21' 1.320(5) .
C24 F21 1.331(5) .
C24 F20 1.334(5) .
C24 F20' 1.346(5) .
C24 F19 1.361(5) .
C25 C26 1.513(6) .
C25 H25A 0.9900 .
C25 H25B 0.9900 .
C26 C27 1.511(6) .
C26 H26A 0.9900 .
C26 H26B 0.9900 .
C27 C28 1.450(8) .
C27 H27A 0.9900 .
C27 H27B 0.9900 .
C28 H28A 0.9800 .
C28 H28B 0.9800 .
C28 H28C 0.9800 .
F19 F19' 0.832(11) .
F20 F20' 1.198(10) .
F20 F19' 1.327(12) .
F20' F21' 1.753(12) .

loop_
_geom_torsion_atom_site_label_1
_geom_torsion_atom_site_label_2
_geom_torsion_atom_site_label_3
_geom_torsion_atom_site_label_4
_geom_torsion
_geom_torsion_site_symmetry_1
_geom_torsion_site_symmetry_4
B1 O1 N1 C1 174.3(3) . .
B1 O1 N1 Co1 -16.1(4) . .
N1 Co1 N1 C1 72.7(2) 2 .
N2 Co1 N1 C1 1.0(3) . .
N2 Co1 N1 C1 142.1(3) 2 .
N3 Co1 N1 C1 -71.9(3) 2 .
N3 Co1 N1 C1 -137.4(3) . .
N1 Co1 N1 O1 -96.9(2) 2 .
N2 Co1 N1 O1 -168.6(3) . .
N2 Co1 N1 O1 -27.5(3) 2 .
N3 Co1 N1 O1 118.5(2) 2 .
N3 Co1 N1 O1 53.0(3) . .
B1 O2 N2 C2 -161.8(3) 2 .
B1 O2 N2 Co1 1.4(4) 2 .
N1 Co1 N2 C2 -6.8(3) . .
N1 Co1 N2 C2 -160.6(3) 2 .
N2 Co1 N2 C2 -85.6(3) 2 .
N3 Co1 N2 C2 116.8(3) 2 .
N3 Co1 N2 C2 62.4(3) . .
N1 Co1 N2 O2 -170.2(3) . .
N1 Co1 N2 O2 36.0(3) 2 .
N2 Co1 N2 O2 111.0(3) 2 .
N3 Co1 N2 O2 -46.7(2) 2 .
N3 Co1 N2 O2 -101.0(3) . .
B1 O3 N3 C3 -168.4(3) . .
B1 O3 N3 Co1 -14.0(3) . .
N1 Co1 N3 C3 117.3(3) . .
N1 Co1 N3 C3 -78.4(3) 2 .
N2 Co1 N3 C3 49.1(3) . .
N2 Co1 N3 C3 -151.0(3) 2 .
N3 Co1 N3 C3 -7.8(2) 2 .
N1 Co1 N3 O3 -36.8(2) . .
N1 Co1 N3 O3 127.4(2) 2 .
N2 Co1 N3 O3 -105.0(3) . .
N2 Co1 N3 O3 54.9(2) 2 .
N3 Co1 N3 O3 -162.0(3) 2 .
N3 O3 B1 O2 -51.5(4) . 2
N3 O3 B1 O1 68.6(3) . .
N3 O3 B1 C25 -172.0(3) . .
N1 O1 B1 O3 -56.0(4) . .
N1 O1 B1 O2 65.4(4) . 2
N1 O1 B1 C25 -175.9(3) . .
O1 N1 C1 C2 174.7(3) . .
Co1 N1 C1 C2 4.4(4) . .
O1 N1 C1 S1 0.7(5) . .
Co1 N1 C1 S1 -169.60(19) . .
C4 S1 C1 N1 -47.8(4) . .
C4 S1 C1 C2 138.7(3) . .
O2 N2 C2 C1 175.2(3) . .
Co1 N2 C2 C1 10.7(4) . .
O2 N2 C2 S2 -2.6(4) . .
Co1 N2 C2 S2 -167.03(18) . .
N1 C1 C2 N2 -9.7(4) . .
S1 C1 C2 N2 164.7(3) . .
N1 C1 C2 S2 168.0(3) . .
S1 C1 C2 S2 -17.6(4) . .
C12 S2 C2 N2 117.9(3) . .
C12 S2 C2 C1 -59.6(3) . .
O3 N3 C3 C3 175.1(3) . 2
Co1 N3 C3 C3 20.0(5) . 2
O3 N3 C3 S3 4.2(5) . .
Co1 N3 C3 S3 -150.9(2) . .
C18 S3 C3 N3 -40.5(4) . .
C18 S3 C3 C3 149.0(4) . 2
C1 S1 C4 C5 -36.7(4) . .
C1 S1 C4 C9 151.0(3) . .
C9 C4 C5 F1 179.4(3) . .
S1 C4 C5 F1 7.2(5) . .
C9 C4 C5 C6 1.0(6) . .
S1 C4 C5 C6 -171.2(3) . .
F1 C5 C6 F2 -0.9(5) . .
C4 C5 C6 F2 177.6(3) . .
F1 C5 C6 C7 -178.3(3) . .
C4 C5 C6 C7 0.2(6) . .
F2 C6 C7 C8 -177.6(4) . .
C5 C6 C7 C8 -0.2(6) . .
F2 C6 C7 C10 -2.8(6) . .
C5 C6 C7 C10 174.5(4) . .
C6 C7 C8 F3 177.0(4) . .
C10 C7 C8 F3 2.0(6) . .
C6 C7 C8 C9 -0.9(6) . .
C10 C7 C8 C9 -175.9(4) . .
F3 C8 C9 F4 0.3(6) . .
C7 C8 C9 F4 178.3(4) . .
F3 C8 C9 C4 -175.8(3) . .
C7 C8 C9 C4 2.2(6) . .
C5 C4 C9 F4 -178.3(3) . .
S1 C4 C9 F4 -5.4(5) . .
C5 C4 C9 C8 -2.1(6) . .
S1 C4 C9 C8 170.8(3) . .
F5' F5 C10 F7 -46.7(12) . .
F5' F5 C10 F6 -166.0(11) . .
F5' F5 C10 F7' -55.5(13) . .
F5' F5 C10 F6' -158.0(11) . .
F5' F5 C10 C7 82.4(11) . .
F6' F6 C10 F7 52.3(14) . .
F6' F6 C10 F5 160.6(12) . .
F6' F6 C10 F7' 38.7(13) . .
F6' F6 C10 F5' 154.1(12) . .
F6' F6 C10 C7 -85.3(12) . .
F5 F5' C10 F7 136.2(12) . .
F5 F5' C10 F6 14.9(12) . .
F5 F5' C10 F7' 133.3(11) . .
F5 F5' C10 F6' 28.5(14) . .
F5 F5' C10 C7 -107.6(11) . .
F6 F6' C10 F7 -134.7(12) . .
F6 F6' C10 F5 -20.4(13) . .
F6 F6' C10 F7' -143.9(12) . .
F6 F6' C10 F5' -33.1(15) . .
F6 F6' C10 C7 103.2(12) . .
C8 C7 C10 F7 -51.1(6) . .
C6 C7 C10 F7 134.2(5) . .
C8 C7 C10 F5 -176.7(5) . .
C6 C7 C10 F5 8.6(6) . .
C8 C7 C10 F6 88.5(6) . .
C6 C7 C10 F6 -86.2(5) . .
C8 C7 C10 F7' -34.6(6) . .
C6 C7 C10 F7' 150.7(5) . .
C8 C7 C10 F5' -149.4(5) . .
C6 C7 C10 F5' 35.9(6) . .
C8 C7 C10 F6' 63.5(6) . .
C6 C7 C10 F6' -111.1(5) . .
F8 C11 C12 C13 179.0(3) . .
C16 C11 C12 C13 -1.9(6) . .
F8 C11 C12 S2 1.0(5) . .
C16 C11 C12 S2 -179.9(3) . .
C2 S2 C12 C11 -52.9(3) . .
C2 S2 C12 C13 129.1(3) . .
C11 C12 C13 F11 -178.6(3) . .
S2 C12 C13 F11 -0.5(5) . .
C11 C12 C13 C14 1.5(6) . .
S2 C12 C13 C14 179.5(3) . .
F11 C13 C14 F10 0.0(5) . .
C12 C13 C14 F10 -180.0(3) . .
F11 C13 C14 C15 -179.8(3) . .
C12 C13 C14 C15 0.2(6) . .
F10 C14 C15 C16 178.8(3) . .
C13 C14 C15 C16 -1.5(6) . .
F10 C14 C15 C17 -0.2(6) . .
C13 C14 C15 C17 179.6(4) . .
F8 C11 C16 F9 -0.7(6) . .
C12 C11 C16 F9 -179.8(4) . .
F8 C11 C16 C15 179.7(4) . .
C12 C11 C16 C15 0.6(6) . .
C14 C15 C16 F9 -178.5(4) . .
C17 C15 C16 F9 0.5(6) . .
C14 C15 C16 C11 1.0(6) . .
C17 C15 C16 C11 -179.9(4) . .
C14 C15 C17 F12 -131.1(4) . .
C16 C15 C17 F12 49.9(5) . .
C14 C15 C17 F14 -10.4(6) . .
C16 C15 C17 F14 170.6(3) . .
C14 C15 C17 F13 109.0(4) . .
C16 C15 C17 F13 -70.0(5) . .
C3 S3 C18 C19 -59.7(4) . .
C3 S3 C18 C23 127.2(3) . .
C23 C18 C19 F15 178.0(3) . .
S3 C18 C19 F15 4.8(5) . .
C23 C18 C19 C20 0.1(6) . .
S3 C18 C19 C20 -173.1(3) . .
F15 C19 C20 F16 -0.1(6) . .
C18 C19 C20 F16 177.9(4) . .
F15 C19 C20 C21 -178.3(4) . .
C18 C19 C20 C21 -0.3(7) . .
F16 C20 C21 C22 -177.7(4) . .
C19 C20 C21 C22 0.4(7) . .
F16 C20 C21 C24 -2.0(7) . .
C19 C20 C21 C24 176.2(4) . .
C20 C21 C22 F17 178.5(4) . .
C24 C21 C22 F17 2.9(7) . .
C20 C21 C22 C23 -0.3(7) . .
C24 C21 C22 C23 -176.0(4) . .
F17 C22 C23 F18 0.3(6) . .
C21 C22 C23 F18 179.2(4) . .
F17 C22 C23 C18 -178.8(4) . .
C21 C22 C23 C18 0.1(7) . .
C19 C18 C23 F18 -179.0(4) . .
S3 C18 C23 F18 -5.7(5) . .
C19 C18 C23 C22 0.0(6) . .
S3 C18 C23 C22 173.4(3) . .
C22 C21 C24 F19' -14.8(8) . .
C20 C21 C24 F19' 169.6(6) . .
C22 C21 C24 F21' -163.0(7) . .
C20 C21 C24 F21' 21.4(9) . .
C22 C21 C24 F21 -145.7(7) . .
C20 C21 C24 F21 38.7(8) . .
C22 C21 C24 F20 50.9(7) . .
C20 C21 C24 F20 -124.7(6) . .
C22 C21 C24 F20' 107.3(6) . .
C20 C21 C24 F20' -68.3(7) . .
C22 C21 C24 F19 -52.6(7) . .
C20 C21 C24 F19 131.8(6) . .
O3 B1 C25 C26 -59.3(5) . .
O2 B1 C25 C26 178.6(4) 2 .
O1 B1 C25 C26 59.5(5) . .
B1 C25 C26 C27 -171.0(4) . .
C25 C26 C27 C28 -61.0(8) . .
F21' C24 F19 F19' -130.5(12) . .
F21 C24 F19 F19' -140.4(12) . .
F20 C24 F19 F19' -3.5(11) . .
F20' C24 F19 F19' -39.4(15) . .
C21 C24 F19 F19' 109.5(10) . .
F19' C24 F20 F20' -154.7(9) . .
F21' C24 F20 F20' -44.0(11) . .
F21 C24 F20 F20' -58.8(13) . .
F19 C24 F20 F20' -152.3(8) . .
C21 C24 F20 F20' 98.1(7) . .
F21' C24 F20 F19' 110.7(11) . .
F21 C24 F20 F19' 95.9(12) . .
F20' C24 F20 F19' 154.7(9) . .
F19 C24 F20 F19' 2.4(7) . .
C21 C24 F20 F19' -107.2(7) . .
C24 F19 F19' F20 5.1(16) . .
F21' C24 F19' F19 61.7(13) . .
F21 C24 F19' F19 44.5(13) . .
F20 C24 F19' F19 176.0(13) . .
F20' C24 F19' F19 154.7(10) . .
C21 C24 F19' F19 -83.9(11) . .
F21' C24 F19' F20 -114.2(9) . .
F21 C24 F19' F20 -131.4(9) . .
F20' C24 F19' F20 -21.2(7) . .
F19 C24 F19' F20 -176.0(13) . .
C21 C24 F19' F20 100.2(6) . .
F20' F20 F19' F19 20(2) . .
C24 F20 F19' F19 -5.7(18) . .
F20' F20 F19' C24 25.7(8) . .
F19' F20 F20' C24 -24.2(8) . .
F19' F20 F20' F21' 2.2(11) . .
C24 F20 F20' F21' 26.4(6) . .
F19' C24 F20' F20 23.2(8) . .
F21' C24 F20' F20 144.6(9) . .
F21 C24 F20' F20 143.7(9) . .
F19 C24 F20' F20 46.8(12) . .
C21 C24 F20' F20 -101.8(7) . .
F19' C24 F20' F21' -121.4(9) . .
F21 C24 F20' F21' -0.9(12) . .
F20 C24 F20' F21' -144.6(9) . .
F19 C24 F20' F21' -97.8(12) . .
C21 C24 F20' F21' 113.6(8) . .
F19' C24 F21' F20' 108.1(9) . .
F21 C24 F21' F20' 177(4) . .
F20 C24 F21' F20' 34.1(8) . .
F19 C24 F21' F20' 140.3(7) . .
C21 C24 F21' F20' -106.4(7) . .
F20 F20' F21' C24 -32.1(8) . .
